data_7038721
loop_
_publ_author_name
'Soboci\'nska, M'
'Antkowiak, M.'
'Wojciechowski, M.'
'Kamieniarz, G.'
'Utko, J.'
'Lis, T.'

_publ_section_title
;
 New tetranuclear manganese clusters with [MnMn(III)] and [MnMn] metallic
 cores exhibiting low and high spin ground state.
;
_journal_issue 17
_journal_name_full 'Dalton transactions (Cambridge, England : 2003)'
_journal_page_first 7303
_journal_page_last 7311
_journal_paper_doi 10.1039/c5dt04869a
_journal_volume 45
_journal_year 2016
_chemical_formula_sum 'C18 H42 Cl4 Mn4 O12'
_chemical_formula_weight 812.07
_chemical_name_systematic mars10a
_chemical_properties_physical Air-sensitive
_space_group_crystal_system monoclinic
_space_group_IT_number 14
_space_group_name_Hall '-P 2ybc'
_space_group_name_H-M_alt 'P 1 21/c 1'
_symmetry_space_group_name_Hall '-P 2ybc'
_symmetry_space_group_name_H-M 'P 1 21/c 1'
_atom_sites_solution_hydrogens geom
_atom_sites_solution_primary direct
_atom_sites_solution_secondary difmap
_audit_creation_method SHELXL-2013
_audit_update_record
;
2015-11-16 deposited with the CCDC.
2016-03-07 downloaded from the CCDC.
;
_cell_angle_alpha 90
_cell_angle_beta 105.16(2)
_cell_angle_gamma 90
_cell_formula_units_Z 2
_cell_length_a 11.252(3)
_cell_length_b 13.134(4)
_cell_length_c 11.161(3)
_cell_measurement_reflns_used 6946
_cell_measurement_temperature 100(2)
_cell_measurement_theta_max 31.05
_cell_measurement_theta_min 2.76
_cell_volume 1592.0(8)
_computing_cell_refinement
;
CrysAlisPro, Agilent Technologies,
Version 1.171.36.21 (release 14-08-2012 CrysAlis171 .NET)
(compiled Sep 14 2012,17:21:16)
;
_computing_data_collection
;
CrysAlisPro, Agilent Technologies,
Version 1.171.36.21 (release 14-08-2012 CrysAlis171 .NET)
(compiled Sep 14 2012,17:21:16)
;
_computing_data_reduction
;
CrysAlisPro, Agilent Technologies,
Version 1.171.36.21 (release 14-08-2012 CrysAlis171 .NET)
(compiled Sep 14 2012,17:21:16)
;
_computing_structure_refinement 'SHELXL-2013 (Sheldrick, 2013)'
_computing_structure_solution 'SHELXS-97 (Sheldrick, 1990)'
_diffrn_ambient_temperature 100(2)
_diffrn_measured_fraction_theta_full 0.999
_diffrn_measured_fraction_theta_max 0.923
_diffrn_measurement_device_type 'Xcalibur Ruby'
_diffrn_measurement_method '\w scans'
_diffrn_radiation_type MoK\a
_diffrn_radiation_wavelength 0.71073
_diffrn_reflns_av_R_equivalents 0.0353
_diffrn_reflns_av_unetI/netI 0.0373
_diffrn_reflns_Laue_measured_fraction_full 0.999
_diffrn_reflns_Laue_measured_fraction_max 0.923
_diffrn_reflns_limit_h_max 14
_diffrn_reflns_limit_h_min -15
_diffrn_reflns_limit_k_max 18
_diffrn_reflns_limit_k_min -12
_diffrn_reflns_limit_l_max 15
_diffrn_reflns_limit_l_min -15
_diffrn_reflns_number 17276
_diffrn_reflns_point_group_measured_fraction_full 0.999
_diffrn_reflns_point_group_measured_fraction_max 0.923
_diffrn_reflns_theta_full 25.500
_diffrn_reflns_theta_max 31.10
_diffrn_reflns_theta_min 2.76
_diffrn_source 'fine-focus sealed tube'
_exptl_absorpt_coefficient_mu 1.937
_exptl_absorpt_correction_T_max 0.880
_exptl_absorpt_correction_T_min 0.742
_exptl_absorpt_correction_type analytical
_exptl_absorpt_process_details
;
CrysAlis RED, Oxford Diffraction Ltd.,
Version 1.171.33.66 (release 28-04-2010 CrysAlis171 .NET)
(compiled Apr 28 2010,14:27:37)
Analytical numeric absorption correction using a multifaceted crystal
            model based on expressions derived by R.C. Clark & J.S. Reid.
(Clark, R. C. & Reid, J. S. (1995). Acta Cryst. A51, 887-897)
;
_exptl_crystal_colour red
_exptl_crystal_density_diffrn 1.694
_exptl_crystal_description block
_exptl_crystal_F_000 828
_exptl_crystal_size_max 0.150
_exptl_crystal_size_mid 0.140
_exptl_crystal_size_min 0.070
_refine_diff_density_max 0.663
_refine_diff_density_min -0.512
_refine_diff_density_rms 0.079
_refine_ls_extinction_method none
_refine_ls_goodness_of_fit_ref 1.022
_refine_ls_hydrogen_treatment constr
_refine_ls_matrix_type full
_refine_ls_number_parameters 175
_refine_ls_number_reflns 4717
_refine_ls_number_restraints 0
_refine_ls_restrained_S_all 1.022
_refine_ls_R_factor_all 0.0437
_refine_ls_R_factor_gt 0.0295
_refine_ls_shift/su_max 0.001
_refine_ls_shift/su_mean 0.000
_refine_ls_structure_factor_coef Fsqd
_refine_ls_weighting_details
;
 w=1/[\s^2^(Fo^2^)+(0.0211P)^2^+0.7442P]
 where P=(Fo^2^+2Fc^2^)/3
;
_refine_ls_weighting_scheme calc
_refine_ls_wR_factor_gt 0.0564
_refine_ls_wR_factor_ref 0.0609
_reflns_Friedel_coverage 0.000
_reflns_number_gt 3868
_reflns_number_total 4717
_reflns_threshold_expression 'I > 2\s(I)'
_cod_data_source_file c5dt04869a2.cif
_cod_data_source_block mars10a
_cod_depositor_comments 'Adding full bibliography for 7038720--7038721.cif.'
_cod_database_code 7038721
_shelx_space_group_comment
;
The symmetry employed for this shelxl refinement is uniquely defined
by the following loop, which should always be used as a source of
symmetry information in preference to the above space-group names.
They are only intended as comments.
;
_shelx_estimated_absorpt_t_min 0.760
_shelx_estimated_absorpt_t_max 0.876
_shelxl_version_number 2013-2

loop_
_space_group_symop_operation_xyz
'x, y, z'
'-x, y+1/2, -z+1/2'
'-x, -y, -z'
'x, -y-1/2, z-1/2'

loop_
_atom_site_label
_atom_site_type_symbol
_atom_site_fract_x
_atom_site_fract_y
_atom_site_fract_z
_atom_site_U_iso_or_equiv
_atom_site_adp_type
_atom_site_occupancy
_atom_site_site_symmetry_order
_atom_site_calc_flag
_atom_site_refinement_flags_posn
_atom_site_refinement_flags_adp
Mn1 Mn 0.42296(2) 0.52781(2) 0.59948(2) 0.00929(6) Uani 1 1 d . .
Mn2 Mn 0.72558(2) 0.48254(2) 0.69529(2) 0.01087(6) Uani 1 1 d . .
Cl1 Cl 0.40778(4) 0.63876(3) 0.75005(4) 0.01891(10) Uani 1 1 d . .
Cl2 Cl 0.90834(4) 0.58173(4) 0.73628(4) 0.02672(11) Uani 1 1 d . .
O1A O 0.54568(10) 0.45034(9) 0.71047(10) 0.0110(2) Uani 1 1 d . .
C1A C 0.53619(16) 0.41052(14) 0.82625(15) 0.0145(3) Uani 1 1 d . .
H1A1 H 0.5614 0.3381 0.8332 0.017 Uiso 1 1 calc R U
H1A2 H 0.4497 0.4145 0.8309 0.017 Uiso 1 1 calc R U
C2A C 0.61798(15) 0.47061(14) 0.93193(15) 0.0153(3) Uani 1 1 d . .
H2A1 H 0.5825 0.5389 0.9373 0.018 Uiso 1 1 calc R U
H2A2 H 0.6258 0.4349 1.0117 0.018 Uiso 1 1 calc R U
O2A O 0.73611(11) 0.47962(10) 0.90666(11) 0.0180(3) Uani 1 1 d . .
C3A C 0.82283(17) 0.53113(16) 1.00453(17) 0.0225(4) Uani 1 1 d . .
H3A1 H 0.7863 0.5945 1.0246 0.034 Uiso 1 1 calc R U
H3A2 H 0.8972 0.5467 0.9779 0.034 Uiso 1 1 calc R U
H3A3 H 0.8444 0.4874 1.0782 0.034 Uiso 1 1 calc R U
O1B O 0.30364(10) 0.59710(9) 0.47656(10) 0.0122(2) Uani 1 1 d . .
C1B C 0.27709(15) 0.70339(13) 0.46873(16) 0.0145(3) Uani 1 1 d . .
H1B1 H 0.3460 0.7414 0.4500 0.017 Uiso 1 1 calc R U
H1B2 H 0.2656 0.7284 0.5487 0.017 Uiso 1 1 calc R U
C2B C 0.16069(16) 0.71916(14) 0.36648(16) 0.0167(4) Uani 1 1 d . .
H2B1 H 0.0897 0.6882 0.3898 0.020 Uiso 1 1 calc R U
H2B2 H 0.1444 0.7928 0.3519 0.020 Uiso 1 1 calc R U
O2B O 0.17791(10) 0.67164(9) 0.25661(10) 0.0136(2) Uani 1 1 d . .
C3B C 0.07423(16) 0.68824(16) 0.15271(16) 0.0197(4) Uani 1 1 d . .
H3B1 H 0.0005 0.6586 0.1699 0.030 Uiso 1 1 calc R U
H3B2 H 0.0892 0.6560 0.0788 0.030 Uiso 1 1 calc R U
H3B3 H 0.0620 0.7615 0.1382 0.030 Uiso 1 1 calc R U
O1C O 0.58864(10) 0.57412(9) 0.53776(10) 0.0104(2) Uani 1 1 d . .
C1C C 0.60888(16) 0.67469(13) 0.49738(16) 0.0150(3) Uani 1 1 d . .
H1C1 H 0.6190 0.7230 0.5674 0.018 Uiso 1 1 calc R U
H1C2 H 0.5368 0.6965 0.4305 0.018 Uiso 1 1 calc R U
C2C C 0.72341(17) 0.67565(14) 0.44997(17) 0.0183(4) Uani 1 1 d . .
H2C1 H 0.7274 0.7394 0.4039 0.022 Uiso 1 1 calc R U
H2C2 H 0.7981 0.6711 0.5202 0.022 Uiso 1 1 calc R U
O2C O 0.71598(11) 0.58907(10) 0.36926(11) 0.0160(3) Uani 1 1 d . .
C3C C 0.83335(17) 0.55971(19) 0.3531(2) 0.0307(5) Uani 1 1 d . .
H3C1 H 0.8654 0.6142 0.3103 0.046 Uiso 1 1 calc R U
H3C2 H 0.8242 0.4973 0.3034 0.046 Uiso 1 1 calc R U
H3C3 H 0.8908 0.5475 0.4344 0.046 Uiso 1 1 calc R U

loop_
_atom_site_aniso_label
_atom_site_aniso_U_11
_atom_site_aniso_U_22
_atom_site_aniso_U_33
_atom_site_aniso_U_23
_atom_site_aniso_U_13
_atom_site_aniso_U_12
Mn1 0.00918(11) 0.01087(13) 0.00777(11) -0.00014(10) 0.00213(8) 0.00070(9)
Mn2 0.00909(11) 0.01298(13) 0.01000(12) -0.00120(10) 0.00152(9) -0.00053(9)
Cl1 0.0287(2) 0.0166(2) 0.01100(18) -0.00120(17) 0.00450(16) 0.00760(17)
Cl2 0.0187(2) 0.0316(3) 0.0244(2) 0.0071(2) -0.00424(18) -0.01312(19)
O1A 0.0103(5) 0.0142(6) 0.0083(5) 0.0020(5) 0.0020(4) 0.0007(4)
C1A 0.0157(8) 0.0163(9) 0.0115(7) 0.0047(7) 0.0032(6) 0.0003(6)
C2A 0.0154(8) 0.0202(9) 0.0107(7) 0.0006(7) 0.0042(6) 0.0024(7)
O2A 0.0120(6) 0.0289(7) 0.0120(6) -0.0065(5) 0.0014(5) -0.0010(5)
C3A 0.0192(9) 0.0302(11) 0.0147(8) -0.0065(8) -0.0016(7) -0.0006(8)
O1B 0.0132(5) 0.0115(6) 0.0109(5) -0.0001(5) 0.0011(4) 0.0031(4)
C1B 0.0143(8) 0.0124(8) 0.0147(8) -0.0011(7) 0.0004(6) 0.0021(6)
C2B 0.0168(8) 0.0173(9) 0.0147(8) -0.0024(7) 0.0021(7) 0.0066(7)
O2B 0.0123(6) 0.0163(6) 0.0109(5) -0.0001(5) 0.0007(4) 0.0026(5)
C3B 0.0163(8) 0.0275(10) 0.0125(8) 0.0016(8) -0.0016(7) 0.0037(7)
O1C 0.0112(5) 0.0095(6) 0.0105(5) 0.0009(5) 0.0027(4) -0.0014(4)
C1C 0.0195(8) 0.0099(8) 0.0152(8) 0.0010(7) 0.0035(7) -0.0024(6)
C2C 0.0197(9) 0.0173(9) 0.0172(8) 0.0009(7) 0.0036(7) -0.0085(7)
O2C 0.0116(5) 0.0206(7) 0.0173(6) -0.0001(5) 0.0065(5) -0.0030(5)
C3C 0.0158(9) 0.0520(14) 0.0281(10) -0.0074(10) 0.0124(8) -0.0029(9)

loop_
_atom_type_symbol
_atom_type_description
_atom_type_scat_dispersion_real
_atom_type_scat_dispersion_imag
_atom_type_scat_source
C C 0.0033 0.0016 'International Tables Vol C Tables 4.2.6.8 and 6.1.1.4'
H H 0.0000 0.0000 'International Tables Vol C Tables 4.2.6.8 and 6.1.1.4'
O O 0.0106 0.0060 'International Tables Vol C Tables 4.2.6.8 and 6.1.1.4'
Cl Cl 0.1484 0.1585 'International Tables Vol C Tables 4.2.6.8 and 6.1.1.4'
Mn Mn 0.3368 0.7283 'International Tables Vol C Tables 4.2.6.8 and 6.1.1.4'

loop_
_geom_angle_atom_site_label_1
_geom_angle_atom_site_label_2
_geom_angle_atom_site_label_3
_geom_angle
_geom_angle_site_symmetry_1
_geom_angle_site_symmetry_3
O1B Mn1 O1A 174.45(5) . .
O1B Mn1 O1C 82.82(5) . 3_666
O1A Mn1 O1C 91.80(5) . 3_666
O1B Mn1 O1C 97.88(5) . .
O1A Mn1 O1C 79.83(5) . .
O1C Mn1 O1C 80.77(5) 3_666 .
O1B Mn1 Cl1 92.97(4) . .
O1A Mn1 Cl1 92.52(4) . .
O1C Mn1 Cl1 172.07(4) 3_666 .
O1C Mn1 Cl1 106.54(4) . .
O1B Mn1 O2C 92.87(5) . 3_666
O1A Mn1 O2C 87.13(5) . 3_666
O1C Mn1 O2C 76.01(5) 3_666 3_666
O1C Mn1 O2C 152.93(5) . 3_666
Cl1 Mn1 O2C 97.57(4) . 3_666
O1B Mn1 Mn1 90.97(4) . 3_666
O1A Mn1 Mn1 84.13(4) . 3_666
O1C Mn1 Mn1 42.93(3) 3_666 3_666
O1C Mn1 Mn1 37.85(3) . 3_666
Cl1 Mn1 Mn1 144.30(2) . 3_666
O2C Mn1 Mn1 117.65(4) 3_666 3_666
O1A Mn2 O1B 92.77(5) . 3_666
O1A Mn2 O2B 102.06(5) . 3_666
O1B Mn2 O2B 74.33(5) 3_666 3_666
O1A Mn2 O2A 73.29(5) . .
O1B Mn2 O2A 148.97(5) 3_666 .
O2B Mn2 O2A 81.55(5) 3_666 .
O1A Mn2 O1C 73.01(4) . .
O1B Mn2 O1C 70.17(5) 3_666 .
O2B Mn2 O1C 143.76(4) 3_666 .
O2A Mn2 O1C 128.09(4) . .
O1A Mn2 Cl2 153.06(4) . .
O1B Mn2 Cl2 111.36(4) 3_666 .
O2B Mn2 Cl2 96.09(4) 3_666 .
O2A Mn2 Cl2 90.10(4) . .
O1C Mn2 Cl2 103.25(4) . .
C1A O1A Mn1 125.21(10) . .
C1A O1A Mn2 116.49(10) . .
Mn1 O1A Mn2 112.91(6) . .
O1A C1A C2A 109.93(14) . .
O1A C1A H1A1 109.7 . .
C2A C1A H1A1 109.7 . .
O1A C1A H1A2 109.7 . .
C2A C1A H1A2 109.7 . .
H1A1 C1A H1A2 108.2 . .
O2A C2A C1A 107.19(13) . .
O2A C2A H2A1 110.3 . .
C1A C2A H2A1 110.3 . .
O2A C2A H2A2 110.3 . .
C1A C2A H2A2 110.3 . .
H2A1 C2A H2A2 108.5 . .
C3A O2A C2A 111.78(13) . .
C3A O2A Mn2 127.53(11) . .
C2A O2A Mn2 113.33(9) . .
O2A C3A H3A1 109.5 . .
O2A C3A H3A2 109.5 . .
H3A1 C3A H3A2 109.5 . .
O2A C3A H3A3 109.5 . .
H3A1 C3A H3A3 109.5 . .
H3A2 C3A H3A3 109.5 . .
C1B O1B Mn1 128.00(10) . .
C1B O1B Mn2 116.39(9) . 3_666
Mn1 O1B Mn2 109.32(6) . 3_666
O1B C1B C2B 107.89(14) . .
O1B C1B H1B1 110.1 . .
C2B C1B H1B1 110.1 . .
O1B C1B H1B2 110.1 . .
C2B C1B H1B2 110.1 . .
H1B1 C1B H1B2 108.4 . .
O2B C2B C1B 107.60(13) . .
O2B C2B H2B1 110.2 . .
C1B C2B H2B1 110.2 . .
O2B C2B H2B2 110.2 . .
C1B C2B H2B2 110.2 . .
H2B1 C2B H2B2 108.5 . .
C3B O2B C2B 111.29(13) . .
C3B O2B Mn2 124.06(11) . 3_666
C2B O2B Mn2 110.22(10) . 3_666
O2B C3B H3B1 109.5 . .
O2B C3B H3B2 109.5 . .
H3B1 C3B H3B2 109.5 . .
O2B C3B H3B3 109.5 . .
H3B1 C3B H3B3 109.5 . .
H3B2 C3B H3B3 109.5 . .
C1C O1C Mn1 110.96(10) . 3_666
C1C O1C Mn1 124.19(10) . .
Mn1 O1C Mn1 99.23(5) 3_666 .
C1C O1C Mn2 125.55(9) . .
Mn1 O1C Mn2 97.39(5) 3_666 .
Mn1 O1C Mn2 93.84(5) . .
O1C C1C C2C 109.70(14) . .
O1C C1C H1C1 109.7 . .
C2C C1C H1C1 109.7 . .
O1C C1C H1C2 109.7 . .
C2C C1C H1C2 109.7 . .
H1C1 C1C H1C2 108.2 . .
O2C C2C C1C 107.24(13) . .
O2C C2C H2C1 110.3 . .
C1C C2C H2C1 110.3 . .
O2C C2C H2C2 110.3 . .
C1C C2C H2C2 110.3 . .
H2C1 C2C H2C2 108.5 . .
C3C O2C C2C 112.78(14) . .
C3C O2C Mn1 121.97(13) . 3_666
C2C O2C Mn1 111.45(10) . 3_666
O2C C3C H3C1 109.5 . .
O2C C3C H3C2 109.5 . .
H3C1 C3C H3C2 109.5 . .
O2C C3C H3C3 109.5 . .
H3C1 C3C H3C3 109.5 . .
H3C2 C3C H3C3 109.5 . .

loop_
_geom_bond_atom_site_label_1
_geom_bond_atom_site_label_2
_geom_bond_distance
_geom_bond_site_symmetry_2
Mn1 O1B 1.8840(12) .
Mn1 O1A 1.8925(12) .
Mn1 O1C 2.0127(12) 3_666
Mn1 O1C 2.2341(12) .
Mn1 Cl1 2.2642(7) .
Mn1 O2C 2.2820(13) 3_666
Mn1 Mn1 3.2380(9) 3_666
Mn2 O1A 2.1177(13) .
Mn2 O1B 2.1332(12) 3_666
Mn2 O2B 2.2941(13) 3_666
Mn2 O2A 2.3313(14) .
Mn2 O1C 2.3442(12) .
Mn2 Cl2 2.3755(7) .
O1A C1A 1.424(2) .
C1A C2A 1.514(2) .
C1A H1A1 0.9900 .
C1A H1A2 0.9900 .
C2A O2A 1.434(2) .
C2A H2A1 0.9900 .
C2A H2A2 0.9900 .
O2A C3A 1.430(2) .
C3A H3A1 0.9800 .
C3A H3A2 0.9800 .
C3A H3A3 0.9800 .
O1B C1B 1.426(2) .
C1B C2B 1.510(2) .
C1B H1B1 0.9900 .
C1B H1B2 0.9900 .
C2B O2B 1.434(2) .
C2B H2B1 0.9900 .
C2B H2B2 0.9900 .
O2B C3B 1.430(2) .
C3B H3B1 0.9800 .
C3B H3B2 0.9800 .
C3B H3B3 0.9800 .
O1C C1C 1.433(2) .
C1C C2C 1.516(3) .
C1C H1C1 0.9900 .
C1C H1C2 0.9900 .
C2C O2C 1.440(2) .
C2C H2C1 0.9900 .
C2C H2C2 0.9900 .
O2C C3C 1.432(2) .
C3C H3C1 0.9800 .
C3C H3C2 0.9800 .
C3C H3C3 0.9800 .

loop_
_geom_hbond_atom_site_label_D
_geom_hbond_atom_site_label_H
_geom_hbond_atom_site_label_A
_geom_hbond_distance_DH
_geom_hbond_distance_HA
_geom_hbond_distance_DA
_geom_hbond_angle_DHA
_geom_hbond_site_symmetry_A
C1A H1A1 Cl1 0.99 2.83 3.761(2) 157.0 2_646
C1A H1A2 O2C 0.99 2.51 3.094(2) 117.6 3_666
C2A H2A1 Cl1 0.99 2.79 3.4758(19) 126.6 .
C3A H3A2 Cl2 0.98 2.77 3.441(2) 126.1 .
C1B H1B2 Cl1 0.99 2.67 3.2134(19) 115.0 .
C1C H1C2 O1A 0.99 2.51 2.999(2) 110.3 3_666
C2C H2C2 Cl2 0.99 2.68 3.548(2) 146.8 .

loop_
_geom_torsion_atom_site_label_1
_geom_torsion_atom_site_label_2
_geom_torsion_atom_site_label_3
_geom_torsion_atom_site_label_4
_geom_torsion
_geom_torsion_site_symmetry_1
_geom_torsion_site_symmetry_4
O1C Mn1 O1A C1A -121.19(13) 3_666 .
O1C Mn1 O1A C1A 158.52(13) . .
Cl1 Mn1 O1A C1A 52.17(12) . .
O2C Mn1 O1A C1A -45.30(12) 3_666 .
Mn1 Mn1 O1A C1A -163.48(12) 3_666 .
O1C Mn1 O1A Mn2 85.81(6) 3_666 .
O1C Mn1 O1A Mn2 5.52(5) . .
Cl1 Mn1 O1A Mn2 -100.84(5) . .
O2C Mn1 O1A Mn2 161.70(6) 3_666 .
Mn1 Mn1 O1A Mn2 43.52(5) 3_666 .
Mn1 O1A C1A C2A -106.93(14) . .
Mn2 O1A C1A C2A 45.22(16) . .
O1A C1A C2A O2A -47.83(18) . .
C1A C2A O2A C3A -177.10(14) . .
C1A C2A O2A Mn2 30.44(16) . .
O1C Mn1 O1B C1B -155.39(13) 3_666 .
O1C Mn1 O1B C1B -75.80(13) . .
Cl1 Mn1 O1B C1B 31.36(13) . .
O2C Mn1 O1B C1B 129.10(13) 3_666 .
Mn1 Mn1 O1B C1B -113.15(13) 3_666 .
O1C Mn1 O1B Mn2 -4.75(5) 3_666 3_666
O1C Mn1 O1B Mn2 74.85(6) . 3_666
Cl1 Mn1 O1B Mn2 -177.99(5) . 3_666
O2C Mn1 O1B Mn2 -80.25(6) 3_666 3_666
Mn1 Mn1 O1B Mn2 37.50(5) 3_666 3_666
Mn1 O1B C1B C2B -170.59(11) . .
Mn2 O1B C1B C2B 40.50(16) 3_666 .
O1B C1B C2B O2B -53.48(18) . .
C1B C2B O2B C3B -176.53(15) . .
C1B C2B O2B Mn2 41.83(16) . 3_666
Mn1 O1C C1C C2C -56.22(15) 3_666 .
Mn1 O1C C1C C2C -174.11(10) . .
Mn2 O1C C1C C2C 60.08(17) . .
O1C C1C C2C O2C 46.48(18) . .
C1C C2C O2C C3C -159.26(15) . .
C1C C2C O2C Mn1 -17.81(16) . 3_666
